data_7008411
loop_
_publ_author_name
'Groves, John A.'
'Wright, Paul A.'
'Lightfoot, Philip'

_publ_section_title
;
 The pH-controlled hydrothermal synthesis and crystal structures of two
 zinc N,N'-piperazinebis(methylenephosphonate) frameworks.
;
_journal_issue 11
_journal_name_full 'Dalton transactions (Cambridge, England : 2003)'
_journal_page_first 2007
_journal_page_last 2010
_journal_paper_doi 10.1039/b502417j
_journal_year 2005
_chemical_formula_sum 'C12 H32 N4 O14 P4 Zn2'
_chemical_formula_weight 711.04
_chemical_name_systematic
;
?
;
_space_group_IT_number 2
_symmetry_cell_setting triclinic
_symmetry_space_group_name_Hall '-P 1'
_symmetry_space_group_name_H-M 'P -1'
_atom_sites_solution_hydrogens geom
_atom_sites_solution_primary direct
_atom_sites_solution_secondary difmap
_audit_creation_method SHELXL-97
_cell_angle_alpha 64.176(15)
_cell_angle_beta 86.29(2)
_cell_angle_gamma 79.11(2)
_cell_formula_units_Z 1
_cell_length_a 8.3172(19)
_cell_length_b 8.8825(7)
_cell_length_c 8.9558(15)
_cell_measurement_reflns_used 2140
_cell_measurement_temperature 93(2)
_cell_measurement_theta_max 25.3
_cell_measurement_theta_min 2.5
_cell_volume 584.72(19)
_computing_cell_refinement 'CrystalClear (Rigaku Corp., 2000)'
_computing_data_collection 'CrystalClear (Rigaku Corp., 2000)'
_computing_data_reduction 'CrystalClear (Rigaku Corp., 2000)'
_computing_structure_refinement 'SHELXL-97 (Sheldrick, 1997)'
_computing_structure_solution SHELXS-97
_diffrn_ambient_temperature 93(2)
_diffrn_measured_fraction_theta_full 0.946
_diffrn_measured_fraction_theta_max 0.946
_diffrn_radiation_monochromator graphite
_diffrn_radiation_source 'fine-focus sealed tube'
_diffrn_radiation_type MoK\a
_diffrn_radiation_wavelength 0.71070
_diffrn_reflns_av_R_equivalents 0.0222
_diffrn_reflns_av_sigmaI/netI 0.0361
_diffrn_reflns_limit_h_max 9
_diffrn_reflns_limit_h_min -9
_diffrn_reflns_limit_k_max 10
_diffrn_reflns_limit_k_min -10
_diffrn_reflns_limit_l_max 6
_diffrn_reflns_limit_l_min -10
_diffrn_reflns_number 3691
_diffrn_reflns_theta_full 25.35
_diffrn_reflns_theta_max 25.35
_diffrn_reflns_theta_min 2.49
_exptl_absorpt_coefficient_mu 2.403
_exptl_absorpt_correction_T_max 1.0000
_exptl_absorpt_correction_T_min 0.4219
_exptl_absorpt_correction_type multi-scan
_exptl_crystal_colour Colorless
_exptl_crystal_density_diffrn 2.019
_exptl_crystal_density_method 'not measured'
_exptl_crystal_description Platelet
_exptl_crystal_F_000 364
_exptl_crystal_size_max 0.1000
_exptl_crystal_size_mid 0.1000
_exptl_crystal_size_min 0.0500
_refine_diff_density_max 0.802
_refine_diff_density_min -0.934
_refine_diff_density_rms 0.136
_refine_ls_extinction_method none
_refine_ls_goodness_of_fit_ref 1.068
_refine_ls_hydrogen_treatment mixed
_refine_ls_matrix_type full
_refine_ls_number_parameters 158
_refine_ls_number_reflns 2017
_refine_ls_number_restraints 0
_refine_ls_restrained_S_all 1.068
_refine_ls_R_factor_all 0.0430
_refine_ls_R_factor_gt 0.0377
_refine_ls_shift/su_max 0.001
_refine_ls_shift/su_mean 0.000
_refine_ls_structure_factor_coef Fsqd
_refine_ls_weighting_details 'calc w=1/[\s^2^(Fo^2^)+(0.0735P)^2^+0.3343P] where P=(Fo^2^+2Fc^2^)/3'
_refine_ls_weighting_scheme calc
_refine_ls_wR_factor_gt 0.1049
_refine_ls_wR_factor_ref 0.1100
_reflns_number_gt 1770
_reflns_number_total 2017
_reflns_threshold_expression >2sigma(I)
_cod_data_source_file b502417j.txt
_cod_data_source_block I
_cod_depositor_comments
;
The following automatic conversions were performed:
'_symmetry_cell_setting' value 'Triclinic' changed to 'triclinic'
according to '/home/saulius/struct/CIF-dictionaries/cif_core.dic'
dictionary named 'cif_core.dic' version 2.4.1 from
2010-06-29.

'_exptl_absorpt_correction_type' value 'Multi-scan' changed
to 'multi-scan' according to
'/home/saulius/struct/CIF-dictionaries/cif_core.dic' dictionary named
'cif_core.dic' version 2.4.1 from 2010-06-29.

Automatic conversion script
Id: cif_fix_enum 1527 2010-12-29 10:47:43Z saulius 
;
_cod_original_cell_volume 584.72(17)
_cod_database_code 7008411

loop_
_symmetry_equiv_pos_as_xyz
'x, y, z'
'-x, -y, -z'

loop_
_atom_site_label
_atom_site_type_symbol
_atom_site_fract_x
_atom_site_fract_y
_atom_site_fract_z
_atom_site_U_iso_or_equiv
_atom_site_adp_type
_atom_site_occupancy
_atom_site_symmetry_multiplicity
_atom_site_calc_flag
_atom_site_refinement_flags
_atom_site_disorder_assembly
_atom_site_disorder_group
Zn1 Zn 0.25696(5) 0.07143(5) 0.42647(5) 0.00732(18) Uani 1 1 d . . .
P1 P 0.44523(11) 0.02967(11) 0.75076(11) 0.0063(2) Uani 1 1 d . . .
P2 P -0.07819(11) 0.25538(11) 0.45647(12) 0.0067(2) Uani 1 1 d . . .
O1 O 0.3703(3) 0.1185(3) 0.5770(3) 0.0086(6) Uani 1 1 d . . .
O2 O 0.6040(3) -0.0959(3) 0.7628(3) 0.0096(6) Uani 1 1 d . . .
O3 O 0.0667(3) 0.2558(3) 0.3406(3) 0.0118(6) Uani 1 1 d . . .
O4 O -0.1976(3) 0.1492(3) 0.4472(3) 0.0142(6) Uani 1 1 d . . .
O5 O 0.4617(3) 0.1606(3) 0.8105(3) 0.0086(6) Uani 1 1 d . . .
O6 O -0.0291(3) 0.2170(3) 0.6298(3) 0.0121(6) Uani 1 1 d . . .
O7 O 0.2533(4) 0.4434(3) 0.0545(4) 0.0292(8) Uani 1 1 d . . .
C1 C 0.3098(4) -0.1118(4) 0.8851(4) 0.0076(8) Uani 1 1 d . . .
H1A H 0.3005 -0.1935 0.8428 0.009 Uiso 1 1 calc R . .
H1B H 0.3600 -0.1747 0.9950 0.009 Uiso 1 1 calc R . .
C2 C -0.1823(4) 0.4771(4) 0.3503(4) 0.0073(7) Uani 1 1 d . . .
H2A H -0.1129 0.5482 0.3613 0.009 Uiso 1 1 calc R . .
H2B H -0.1898 0.5056 0.2331 0.009 Uiso 1 1 calc R . .
C3 C 0.1429(4) 0.0644(4) 1.0090(5) 0.0085(8) Uani 1 1 d . . .
H3A H 0.2134 0.1486 0.9614 0.010 Uiso 1 1 calc R . .
H3B H 0.1878 -0.0177 1.1174 0.010 Uiso 1 1 calc R . .
N2 N -0.3509(3) 0.5250(4) 0.4061(4) 0.0067(6) Uiso 1 1 d . . .
H2 H -0.3799 0.6399 0.3492 0.008 Uiso 1 1 calc R . .
C4 C 0.0280(4) -0.1508(4) 0.9716(5) 0.0080(8) Uani 1 1 d . . .
H4A H 0.0705 -0.2379 1.0790 0.010 Uiso 1 1 calc R . .
H4B H 0.0228 -0.2052 0.8992 0.010 Uiso 1 1 calc R . .
C5 C -0.4786(4) 0.4487(4) 0.3651(5) 0.0081(8) Uani 1 1 d . . .
H5A H -0.4539 0.3258 0.4250 0.010 Uiso 1 1 calc R . .
H5B H -0.4779 0.4783 0.2473 0.010 Uiso 1 1 calc R . .
C6 C -0.3536(4) 0.4855(4) 0.5875(4) 0.0078(7) Uani 1 1 d . . .
H6A H -0.2722 0.5376 0.6113 0.009 Uiso 1 1 calc R . .
H6B H -0.3260 0.3635 0.6532 0.009 Uiso 1 1 calc R . .
N1 N 0.1407(3) -0.0240(4) 0.9002(4) 0.0066(6) Uani 1 1 d . . .
H1 H 0.1025 0.0544 0.7975 0.008 Uiso 1 1 calc R . .
H7 H 0.3470 0.3805 0.0693 0.020 Uiso 1 1 d R . .
H8 H 0.1859 0.4221 0.1358 0.020 Uiso 1 1 d R . .

loop_
_atom_site_aniso_label
_atom_site_aniso_U_11
_atom_site_aniso_U_22
_atom_site_aniso_U_33
_atom_site_aniso_U_23
_atom_site_aniso_U_13
_atom_site_aniso_U_12
Zn1 0.0041(3) 0.0066(3) 0.0111(3) -0.00379(19) -0.00026(17) -0.00024(17)
P1 0.0030(5) 0.0060(5) 0.0086(5) -0.0024(4) 0.0009(4) -0.0003(3)
P2 0.0036(5) 0.0041(5) 0.0110(5) -0.0025(4) -0.0005(4) 0.0006(3)
O1 0.0067(12) 0.0077(12) 0.0120(14) -0.0041(10) 0.0002(10) -0.0032(10)
O2 0.0060(12) 0.0073(12) 0.0147(13) -0.0051(10) 0.0007(10) 0.0010(10)
O3 0.0057(12) 0.0150(13) 0.0161(14) -0.0086(11) 0.0024(11) -0.0009(10)
O4 0.0099(13) 0.0039(12) 0.0260(16) -0.0036(11) -0.0034(12) -0.0007(10)
O5 0.0074(12) 0.0082(12) 0.0104(13) -0.0037(11) -0.0013(10) -0.0025(10)
O6 0.0097(13) 0.0095(13) 0.0109(13) -0.0007(11) -0.0013(11) 0.0038(10)
O7 0.044(2) 0.0162(16) 0.0206(17) -0.0040(13) 0.0078(15) -0.0017(14)
C1 0.0032(17) 0.0068(17) 0.0111(18) -0.0038(14) 0.0009(14) 0.0024(13)
C2 0.0045(17) 0.0078(18) 0.0083(18) -0.0024(14) 0.0008(14) -0.0013(13)
C3 0.0060(18) 0.0105(18) 0.0119(18) -0.0071(15) 0.0019(14) -0.0032(14)
C4 0.0064(17) 0.0053(17) 0.0118(19) -0.0027(14) 0.0009(14) -0.0020(14)
C5 0.0058(17) 0.0080(18) 0.0109(18) -0.0042(14) -0.0024(14) -0.0007(14)
C6 0.0054(17) 0.0066(17) 0.0114(18) -0.0037(14) 0.0000(14) -0.0015(13)
N1 0.0019(14) 0.0073(14) 0.0088(15) -0.0025(12) 0.0001(12) 0.0006(11)

loop_
_atom_type_symbol
_atom_type_description
_atom_type_scat_dispersion_real
_atom_type_scat_dispersion_imag
_atom_type_scat_source
C C 0.0033 0.0016 'International Tables Vol C Tables 4.2.6.8 and 6.1.1.4'
H H 0.0000 0.0000 'International Tables Vol C Tables 4.2.6.8 and 6.1.1.4'
N N 0.0061 0.0033 'International Tables Vol C Tables 4.2.6.8 and 6.1.1.4'
O O 0.0106 0.0060 'International Tables Vol C Tables 4.2.6.8 and 6.1.1.4'
P P 0.1023 0.0942 'International Tables Vol C Tables 4.2.6.8 and 6.1.1.4'
Zn Zn 0.2839 1.4301 'International Tables Vol C Tables 4.2.6.8 and 6.1.1.4'

loop_
_geom_angle_atom_site_label_1
_geom_angle_atom_site_label_2
_geom_angle_atom_site_label_3
_geom_angle
_geom_angle_site_symmetry_1
_geom_angle_site_symmetry_3
_geom_angle_publ_flag
O1 Zn1 O4 106.72(11) . 2_556 ?
O1 Zn1 O2 108.08(11) . 2_656 ?
O4 Zn1 O2 116.44(11) 2_556 2_656 ?
O1 Zn1 O3 106.00(11) . . ?
O4 Zn1 O3 113.18(11) 2_556 . ?
O2 Zn1 O3 105.87(10) 2_656 . ?
O5 P1 O1 109.33(14) . . ?
O5 P1 O2 114.43(15) . . ?
O1 P1 O2 112.38(15) . . ?
O5 P1 C1 110.50(16) . . ?
O1 P1 C1 107.89(16) . . ?
O2 P1 C1 101.94(15) . . ?
O6 P2 O4 114.50(16) . . ?
O6 P2 O3 114.16(15) . . ?
O4 P2 O3 111.12(16) . . ?
O6 P2 C2 109.77(16) . . ?
O4 P2 C2 105.58(15) . . ?
O3 P2 C2 100.40(15) . . ?
P1 O1 Zn1 140.07(16) . . ?
P1 O2 Zn1 122.65(15) . 2_656 ?
P2 O3 Zn1 118.18(15) . . ?
P2 O4 Zn1 139.60(17) . 2_556 ?
H7 O7 H8 119.4 . . ?
N1 C1 P1 114.8(2) . . ?
N1 C1 H1A 108.6 . . ?
P1 C1 H1A 108.6 . . ?
N1 C1 H1B 108.6 . . ?
P1 C1 H1B 108.6 . . ?
H1A C1 H1B 107.6 . . ?
N2 C2 P2 118.0(2) . . ?
N2 C2 H2A 107.8 . . ?
P2 C2 H2A 107.8 . . ?
N2 C2 H2B 107.8 . . ?
P2 C2 H2B 107.8 . . ?
H2A C2 H2B 107.1 . . ?
N1 C3 C4 111.5(3) . 2_557 ?
N1 C3 H3A 109.3 . . ?
C4 C3 H3A 109.3 2_557 . ?
N1 C3 H3B 109.3 . . ?
C4 C3 H3B 109.3 2_557 . ?
H3A C3 H3B 108.0 . . ?
C5 N2 C6 110.6(3) . . ?
C5 N2 C2 113.3(3) . . ?
C6 N2 C2 112.3(3) . . ?
C5 N2 H2 106.7 . . ?
C6 N2 H2 106.7 . . ?
C2 N2 H2 106.7 . . ?
N1 C4 C3 110.7(3) . 2_557 ?
N1 C4 H4A 109.5 . . ?
C3 C4 H4A 109.5 2_557 . ?
N1 C4 H4B 109.5 . . ?
C3 C4 H4B 109.5 2_557 . ?
H4A C4 H4B 108.1 . . ?
N2 C5 C6 109.9(3) . 2_466 ?
N2 C5 H5A 109.7 . . ?
C6 C5 H5A 109.7 2_466 . ?
N2 C5 H5B 109.7 . . ?
C6 C5 H5B 109.7 2_466 . ?
H5A C5 H5B 108.2 . . ?
N2 C6 C5 110.7(3) . 2_466 ?
N2 C6 H6A 109.5 . . ?
C5 C6 H6A 109.5 2_466 . ?
N2 C6 H6B 109.5 . . ?
C5 C6 H6B 109.5 2_466 . ?
H6A C6 H6B 108.1 . . ?
C3 N1 C4 109.2(3) . . ?
C3 N1 C1 110.9(3) . . ?
C4 N1 C1 110.0(3) . . ?
C3 N1 H1 108.9 . . ?
C4 N1 H1 108.9 . . ?
C1 N1 H1 108.9 . . ?

loop_
_geom_bond_atom_site_label_1
_geom_bond_atom_site_label_2
_geom_bond_distance
_geom_bond_site_symmetry_2
_geom_bond_publ_flag
Zn1 O1 1.920(3) . ?
Zn1 O4 1.930(3) 2_556 ?
Zn1 O2 1.943(3) 2_656 ?
Zn1 O3 1.964(3) . ?
P1 O5 1.507(3) . ?
P1 O1 1.517(3) . ?
P1 O2 1.535(2) . ?
P1 C1 1.827(4) . ?
P2 O6 1.504(3) . ?
P2 O4 1.522(3) . ?
P2 O3 1.538(3) . ?
P2 C2 1.834(3) . ?
O2 Zn1 1.943(3) 2_656 ?
O4 Zn1 1.930(3) 2_556 ?
O7 H7 0.8495 . ?
O7 H8 0.8644 . ?
C1 N1 1.503(4) . ?
C1 H1A 0.9700 . ?
C1 H1B 0.9700 . ?
C2 N2 1.506(4) . ?
C2 H2A 0.9700 . ?
C2 H2B 0.9700 . ?
C3 N1 1.496(5) . ?
C3 C4 1.520(5) 2_557 ?
C3 H3A 0.9700 . ?
C3 H3B 0.9700 . ?
N2 C5 1.504(5) . ?
N2 C6 1.504(5) . ?
N2 H2 0.9100 . ?
C4 N1 1.500(4) . ?
C4 C3 1.520(5) 2_557 ?
C4 H4A 0.9700 . ?
C4 H4B 0.9700 . ?
C5 C6 1.517(5) 2_466 ?
C5 H5A 0.9700 . ?
C5 H5B 0.9700 . ?
C6 C5 1.517(5) 2_466 ?
C6 H6A 0.9700 . ?
C6 H6B 0.9700 . ?
N1 H1 0.9100 . ?
